data_7203832
loop_
_publ_author_name
'Smith, Christopher B.'
'Raston, Colin L.'
'Sobolev, Alexandre N.'

_publ_section_title
;
 Poly(ethyleneglycol)(PEG): a versatile reaction medium in gaining
 access to 4&#x2032;-(pyridyl)-terpyridines
;
_journal_issue 9
_journal_name_full 'Green Chemistry'
_journal_page_first 650
_journal_paper_doi 10.1039/b507581p
_journal_volume 7
_journal_year 2005
_chemical_formula_moiety 'C18 H12 N2 S2'
_chemical_formula_sum 'C18 H12 N2 S2'
_chemical_formula_weight 320.42
_chemical_name_systematic
;
?
;
_space_group_IT_number 7
_symmetry_cell_setting monoclinic
_symmetry_space_group_name_Hall 'P -2yc'
_symmetry_space_group_name_H-M 'P 1 c 1'
_atom_sites_solution_hydrogens geom
_atom_sites_solution_primary direct
_atom_sites_solution_secondary difmap
_audit_creation_method SHELXL-97
_cell_angle_alpha 90.00
_cell_angle_beta 108.289(2)
_cell_angle_gamma 90.00
_cell_formula_units_Z 8
_cell_length_a 20.312(3)
_cell_length_b 9.9902(15)
_cell_length_c 15.927(2)
_cell_measurement_reflns_used 5223
_cell_measurement_temperature 150(2)
_cell_measurement_theta_max 28.92
_cell_measurement_theta_min 2.44
_cell_volume 3068.7(8)
_computing_cell_refinement 'Bruker SAINT'
_computing_data_collection 'Bruker SMART'
_computing_data_reduction 'Bruker SAINT'
_computing_molecular_graphics 'Bruker SHELXTL, v. 5.1'
_computing_publication_material 'Bruker SHELXTL, v. 5.1'
_computing_structure_refinement 'Bruker SHELXTL, v. 5.1'
_computing_structure_solution 'Bruker SHELXTL, v. 5.1'
_diffrn_ambient_temperature 150(2)
_diffrn_measured_fraction_theta_full 0.942
_diffrn_measured_fraction_theta_max 0.942
_diffrn_measurement_device_type 'Bruker AXS CCD'
_diffrn_measurement_method '\w scans'
_diffrn_radiation_monochromator graphite
_diffrn_radiation_source 'sealed tube'
_diffrn_radiation_type MoK\a
_diffrn_radiation_wavelength 0.71073
_diffrn_reflns_av_R_equivalents 0.0242
_diffrn_reflns_av_sigmaI/netI 0.0411
_diffrn_reflns_limit_h_max 26
_diffrn_reflns_limit_h_min -26
_diffrn_reflns_limit_k_max 13
_diffrn_reflns_limit_k_min -13
_diffrn_reflns_limit_l_max 20
_diffrn_reflns_limit_l_min -21
_diffrn_reflns_number 27936
_diffrn_reflns_theta_full 29.03
_diffrn_reflns_theta_max 29.03
_diffrn_reflns_theta_min 2.04
_exptl_absorpt_coefficient_mu 0.344
_exptl_absorpt_correction_T_max 0.9190
_exptl_absorpt_correction_T_min 0.8892
_exptl_absorpt_correction_type multi-scan
_exptl_absorpt_process_details 'SADABS - Bruker area detector absorption corrections'
_exptl_crystal_colour colorles
_exptl_crystal_density_diffrn 1.387
_exptl_crystal_density_meas ?
_exptl_crystal_density_method .
_exptl_crystal_description prism
_exptl_crystal_F_000 1328
_exptl_crystal_size_max 0.35
_exptl_crystal_size_mid 0.30
_exptl_crystal_size_min 0.25
_refine_diff_density_max 1.219
_refine_diff_density_min -0.547
_refine_diff_density_rms 0.112
_refine_ls_abs_structure_details 'Flack H D (1983), Acta Cryst. A39, 876-881'
_refine_ls_abs_structure_Flack 0.11(7)
_refine_ls_extinction_method none
_refine_ls_goodness_of_fit_ref 1.029
_refine_ls_hydrogen_treatment constr
_refine_ls_matrix_type full
_refine_ls_number_parameters 775
_refine_ls_number_reflns 14336
_refine_ls_number_restraints 84
_refine_ls_restrained_S_all 1.035
_refine_ls_R_factor_all 0.0886
_refine_ls_R_factor_gt 0.0738
_refine_ls_shift/su_max 0.000
_refine_ls_shift/su_mean 0.000
_refine_ls_structure_factor_coef Fsqd
_refine_ls_weighting_details 'calc w=1/[\s^2^(Fo^2^)+(0.1202P)^2^+2.1251P] where P=(Fo^2^+2Fc^2^)/3'
_refine_ls_weighting_scheme calc
_refine_ls_wR_factor_gt 0.1835
_refine_ls_wR_factor_ref 0.1981
_reflns_number_gt 11766
_reflns_number_total 14336
_reflns_threshold_expression >2sigma(I)
_cod_data_source_file b507581p.txt
_cod_data_source_block cs124
_cod_depositor_comments
;
The following automatic conversions were performed:
'_symmetry_cell_setting' value 'Monoclinic' changed to 'monoclinic'
according to '/home/saulius/struct/CIF-dictionaries/cif_core.dic'
dictionary named 'cif_core.dic' version 2.4.1 from 2010-06-29.

Automatic conversion script
Id: cif_fix_enum 1527 2010-12-29 10:47:43Z saulius 
;
_cod_original_sg_symbol_H-M 'P c'
_cod_database_code 7203832

loop_
_symmetry_equiv_pos_as_xyz
'x, y, z'
'x, -y, z+1/2'

loop_
_atom_site_label
_atom_site_type_symbol
_atom_site_fract_x
_atom_site_fract_y
_atom_site_fract_z
_atom_site_U_iso_or_equiv
_atom_site_adp_type
_atom_site_occupancy
_atom_site_symmetry_multiplicity
_atom_site_calc_flag
_atom_site_refinement_flags
_atom_site_disorder_assembly
_atom_site_disorder_group
N1A N -0.01642(18) 0.8176(3) -0.0172(2) 0.0343(7) Uani 1 1 d . . .
C1A C -0.0076(2) 0.7246(4) -0.0736(3) 0.0334(8) Uani 1 1 d . . .
C2A C 0.0566(2) 0.6653(4) -0.0646(3) 0.0329(8) Uani 1 1 d . . .
H2A H 0.0609 0.6002 -0.1061 0.039 Uiso 1 1 calc R . .
C3A C 0.1146(2) 0.7027(4) 0.0062(3) 0.0300(8) Uani 1 1 d . . .
C4A C 0.10517(19) 0.7994(4) 0.0645(2) 0.0279(7) Uani 1 1 d . . .
H4A H 0.1432 0.8283 0.1130 0.034 Uiso 1 1 calc R . .
C5A C 0.0390(2) 0.8537(4) 0.0507(2) 0.0270(7) Uani 1 1 d . . .
C6A C 0.0261(2) 0.9499(4) 0.1124(2) 0.0285(7) Uani 1 1 d . . .
C7A C 0.0713(2) 1.0098(4) 0.1859(3) 0.0338(8) Uani 1 1 d . . .
H7A H 0.1200 0.9956 0.2055 0.041 Uiso 1 1 calc R . .
C8A C 0.0362(3) 1.0951(5) 0.2285(3) 0.0429(10) Uani 1 1 d . . .
H8A H 0.0592 1.1460 0.2797 0.051 Uiso 1 1 calc R . .
C9A C -0.0327(3) 1.0973(5) 0.1897(3) 0.0509(12) Uani 1 1 d . . .
H9A H -0.0638 1.1477 0.2109 0.061 Uiso 1 1 calc R . .
S1A S -0.05778(6) 0.99855(13) 0.09764(9) 0.0463(3) Uani 1 1 d . . .
C10A C -0.0685(3) 0.6866(4) -0.1462(3) 0.0409(10) Uani 1 1 d . . .
C11A C -0.0732(2) 0.6039(4) -0.2237(2) 0.0324(9) Uani 1 1 d . . .
H11A H -0.0357 0.5595 -0.2356 0.039 Uiso 1 1 calc R . .
C12A C -0.1413(4) 0.6014(6) -0.2764(4) 0.0661(16) Uani 1 1 d . . .
H12A H -0.1548 0.5593 -0.3327 0.079 Uiso 1 1 calc R . .
C13A C -0.1880(3) 0.6615(6) -0.2444(4) 0.0649(17) Uani 1 1 d . . .
H13A H -0.2367 0.6614 -0.2729 0.078 Uiso 1 1 calc R . .
S2A S -0.14750(8) 0.73742(16) -0.14596(11) 0.0625(4) Uani 1 1 d . . .
N2A N 0.3141(2) 0.5203(4) 0.0484(4) 0.0541(12) Uani 1 1 d . . .
C14A C 0.1832(2) 0.6409(4) 0.0193(3) 0.0348(9) Uani 1 1 d . . .
C15A C 0.2445(2) 0.7079(5) 0.0644(4) 0.0451(11) Uani 1 1 d . . .
H15A H 0.2429 0.7964 0.0856 0.054 Uiso 1 1 calc R . .
C16A C 0.3077(3) 0.6439(5) 0.0780(4) 0.0546(13) Uani 1 1 d . . .
H16A H 0.3487 0.6903 0.1100 0.065 Uiso 1 1 calc R . .
C17A C 0.2544(2) 0.4567(5) 0.0037(3) 0.0429(10) Uani 1 1 d . . .
H17A H 0.2573 0.3697 -0.0189 0.051 Uiso 1 1 calc R . .
C18A C 0.1894(2) 0.5121(4) -0.0107(3) 0.0374(9) Uani 1 1 d . . .
H18A H 0.1491 0.4623 -0.0410 0.045 Uiso 1 1 calc R . .
N1B N 0.07456(16) 0.3152(3) 0.0578(2) 0.0274(6) Uani 1 1 d . A .
C1B C 0.01589(18) 0.3801(4) 0.0539(2) 0.0266(7) Uani 1 1 d . . .
C2B C -0.04757(18) 0.3543(4) -0.0096(2) 0.0261(7) Uani 1 1 d . . .
H2B H -0.0880 0.4023 -0.0099 0.031 Uiso 1 1 calc R . .
C3B C -0.05036(19) 0.2563(4) -0.0728(2) 0.0270(7) Uani 1 1 d . . .
C4B C 0.01131(19) 0.1898(4) -0.0696(2) 0.0275(7) Uani 1 1 d . A .
H4B H 0.0115 0.1238 -0.1125 0.033 Uiso 1 1 calc R . .
C5B C 0.07147(17) 0.2218(3) -0.0035(2) 0.0269(7) Uani 1 1 d D . .
C6B C 0.13515(19) 0.1552(4) -0.0064(3) 0.0286(10) Uiso 0.597(4) 1 d PD A 1
C7B C 0.1609(5) 0.0859(8) -0.0616(6) 0.056(3) Uiso 0.597(4) 1 d PD A 1
H7B H 0.1313 0.0691 -0.1200 0.067 Uiso 0.597(4) 1 calc PR A 1
C8B C 0.2242(4) 0.0407(7) -0.0391(5) 0.0445(15) Uiso 0.597(4) 1 d PD A 1
H8B H 0.2448 -0.0079 -0.0756 0.053 Uiso 0.597(4) 1 calc PR A 1
C9B C 0.2550(3) 0.0759(6) 0.0459(4) 0.0406(15) Uiso 0.597(4) 1 d PD A 1
H9B H 0.3016 0.0534 0.0777 0.049 Uiso 0.597(4) 1 calc PR A 1
S1B S 0.20220(11) 0.1654(2) 0.09187(15) 0.0371(5) Uiso 0.597(4) 1 d PD A 1
C6B' C 0.1424(3) 0.1678(4) 0.0111(4) 0.0286(10) Uiso 0.40 1 d PD A 2
C7B' C 0.2033(5) 0.1633(10) 0.0758(6) 0.056(3) Uiso 0.40 1 d PD A 2
H7B' H 0.2056 0.2057 0.1300 0.067 Uiso 0.403(4) 1 calc PR A 2
C8B' C 0.2592(4) 0.1065(10) 0.0711(6) 0.0445(15) Uiso 0.40 1 d PD A 2
H8B' H 0.3027 0.1008 0.1164 0.053 Uiso 0.403(4) 1 calc PR A 2
C9B' C 0.2430(3) 0.0575(9) -0.0114(5) 0.0406(15) Uiso 0.40 1 d PD A 2
H9B' H 0.2757 0.0120 -0.0325 0.049 Uiso 0.403(4) 1 calc PR A 2
S1B' S 0.15775(17) 0.0835(3) -0.0765(2) 0.0371(5) Uiso 0.40 1 d PD A 2
C10B C 0.02264(19) 0.4831(4) 0.1219(2) 0.0285(7) Uani 1 1 d . . .
C11B C -0.0245(2) 0.5782(4) 0.1282(3) 0.0328(8) Uani 1 1 d . . .
H11B H -0.0695 0.5880 0.0869 0.039 Uiso 1 1 calc R . .
C12B C 0.0024(2) 0.6602(4) 0.2043(3) 0.0393(9) Uani 1 1 d . . .
H12B H -0.0233 0.7310 0.2190 0.047 Uiso 1 1 calc R . .
C13B C 0.0665(2) 0.6291(4) 0.2530(3) 0.0394(9) Uani 1 1 d . . .
H13B H 0.0917 0.6743 0.3058 0.047 Uiso 1 1 calc R . .
S2B S 0.09863(6) 0.49665(11) 0.20857(7) 0.0363(2) Uani 1 1 d . . .
N2B N -0.2410(2) 0.1519(4) -0.2730(3) 0.0499(10) Uani 1 1 d . . .
C14B C -0.11686(19) 0.2196(4) -0.1412(2) 0.0303(8) Uani 1 1 d . . .
C15B C -0.1288(2) 0.0919(4) -0.1763(3) 0.0399(10) Uani 1 1 d . . .
H15B H -0.0946 0.0243 -0.1562 0.048 Uiso 1 1 calc R . .
C16B C -0.1907(2) 0.0632(5) -0.2405(3) 0.0454(11) Uani 1 1 d . . .
H16B H -0.1977 -0.0255 -0.2630 0.054 Uiso 1 1 calc R . .
C17B C -0.2288(3) 0.2745(5) -0.2403(3) 0.0521(12) Uani 1 1 d . . .
H17B H -0.2632 0.3407 -0.2640 0.063 Uiso 1 1 calc R . .
C18B C -0.1690(2) 0.3136(4) -0.1737(3) 0.0389(9) Uani 1 1 d . . .
H18B H -0.1641 0.4023 -0.1511 0.047 Uiso 1 1 calc R . .
N1C N 0.58042(16) 0.7015(3) 0.5529(2) 0.0314(7) Uani 1 1 d . . .
C1C C 0.5237(2) 0.6420(4) 0.5599(3) 0.0312(8) Uani 1 1 d . . .
C2C C 0.45665(19) 0.6703(4) 0.5037(2) 0.0290(7) Uani 1 1 d . . .
H2C H 0.4174 0.6258 0.5109 0.035 Uiso 1 1 calc R . .
C3C C 0.44904(19) 0.7651(4) 0.4372(3) 0.0301(8) Uani 1 1 d . . .
C4C C 0.50846(19) 0.8252(4) 0.4287(2) 0.0286(7) Uani 1 1 d . . .
H4C H 0.5053 0.8889 0.3833 0.034 Uiso 1 1 calc R . .
C5C C 0.57230(19) 0.7903(4) 0.4877(2) 0.0293(8) Uani 1 1 d . . .
C6C C 0.6367(2) 0.8447(4) 0.4787(3) 0.0335(8) Uani 1 1 d . . .
C7C C 0.6520(2) 0.9063(4) 0.4069(3) 0.0325(8) Uani 1 1 d . . .
H7C H 0.6181 0.9238 0.3515 0.039 Uiso 1 1 calc R . .
C8C C 0.7199(3) 0.9380(6) 0.4254(6) 0.0741(19) Uani 1 1 d . . .
H8C H 0.7382 0.9785 0.3834 0.089 Uiso 1 1 calc R . .
C9C C 0.7587(3) 0.9077(7) 0.5069(7) 0.091(3) Uani 1 1 d . . .
H9C H 0.8071 0.9245 0.5299 0.109 Uiso 1 1 calc R . .
S1C S 0.71112(7) 0.83507(16) 0.56542(10) 0.0619(4) Uani 1 1 d . . .
C10C C 0.5346(2) 0.5427(4) 0.6303(2) 0.0301(8) Uani 1 1 d . . .
C11C C 0.4883(3) 0.4582(5) 0.6492(3) 0.0436(10) Uani 1 1 d . . .
H11C H 0.4401 0.4571 0.6175 0.052 Uiso 1 1 calc R . .
C12C C 0.5203(3) 0.3718(5) 0.7218(3) 0.0491(12) Uani 1 1 d . . .
H12C H 0.4957 0.3059 0.7430 0.059 Uiso 1 1 calc R . .
C13C C 0.5867(3) 0.3924(5) 0.7562(3) 0.0553(13) Uani 1 1 d . . .
H13C H 0.6154 0.3449 0.8059 0.066 Uiso 1 1 calc R . .
S2C S 0.61655(7) 0.51568(13) 0.70137(9) 0.0540(4) Uani 1 1 d . . .
N2C N 0.24902(19) 0.8675(4) 0.2577(3) 0.0456(9) Uani 1 1 d . . .
C14C C 0.37970(19) 0.8014(4) 0.3768(3) 0.0306(8) Uani 1 1 d . . .
C15C C 0.3650(2) 0.9296(4) 0.3436(3) 0.0387(9) Uani 1 1 d . . .
H15C H 0.3991 0.9980 0.3604 0.046 Uiso 1 1 calc R . .
C16C C 0.2999(3) 0.9567(5) 0.2855(3) 0.0465(11) Uani 1 1 d . . .
H16C H 0.2907 1.0456 0.2638 0.056 Uiso 1 1 calc R . .
C17C C 0.2638(2) 0.7445(5) 0.2909(3) 0.0451(11) Uani 1 1 d . . .
H17C H 0.2285 0.6784 0.2727 0.054 Uiso 1 1 calc R . .
C18C C 0.3266(2) 0.7066(5) 0.3496(3) 0.0372(9) Uani 1 1 d . . .
H18C H 0.3338 0.6174 0.3713 0.045 Uiso 1 1 calc R . .
N1D N 0.47010(19) 0.1865(4) 0.4971(2) 0.0363(8) Uani 1 1 d . B .
C1D C 0.5293(2) 0.1474(4) 0.5552(3) 0.0329(8) Uani 1 1 d . . .
C2D C 0.5939(2) 0.1959(4) 0.5567(3) 0.0326(8) Uani 1 1 d . . .
H2D H 0.6351 0.1658 0.6000 0.039 Uiso 1 1 calc R . .
C3D C 0.5967(2) 0.2902(4) 0.4927(3) 0.0335(8) Uani 1 1 d . . .
C4D C 0.5346(2) 0.3317(4) 0.4316(3) 0.0329(8) Uani 1 1 d . B .
H4D H 0.5347 0.3960 0.3878 0.039 Uiso 1 1 calc R . .
C5D C 0.4727(2) 0.2785(4) 0.4353(3) 0.0372(9) Uani 1 1 d D . .
C6D C 0.4071(2) 0.3156(5) 0.3687(4) 0.0372(10) Uiso 0.440(4) 1 d PD B 1
C7D C 0.3837(5) 0.3762(9) 0.2896(6) 0.050(3) Uiso 0.440(4) 1 d PD B 1
H7D H 0.4169 0.4088 0.2640 0.060 Uiso 0.440(4) 1 calc PR B 1
C8D C 0.3185(4) 0.3932(10) 0.2459(6) 0.0512(19) Uiso 0.440(4) 1 d PD B 1
H8D H 0.2998 0.4338 0.1895 0.061 Uiso 0.440(4) 1 calc PR B 1
C9D C 0.2825(3) 0.3417(9) 0.2965(5) 0.0431(17) Uiso 0.440(4) 1 d PD B 1
H9D H 0.2333 0.3447 0.2800 0.052 Uiso 0.440(4) 1 calc PR B 1
S1D S 0.33373(17) 0.2695(3) 0.3941(2) 0.0447(5) Uiso 0.440(4) 1 d PD B 1
C6D' C 0.4026(3) 0.3120(4) 0.3751(3) 0.0372(10) Uiso 0.56 1 d PD B 2
C7D' C 0.3386(4) 0.2838(8) 0.3761(5) 0.050(3) Uiso 0.56 1 d PD B 2
H7D' H 0.3344 0.2299 0.4233 0.060 Uiso 0.560(4) 1 calc PR B 2
C8D' C 0.2814(4) 0.3240(9) 0.3178(5) 0.0512(19) Uiso 0.56 1 d PD B 2
H8D' H 0.2354 0.3081 0.3180 0.061 Uiso 0.560(4) 1 calc PR B 2
C9D' C 0.3012(3) 0.3928(7) 0.2574(4) 0.0431(17) Uiso 0.56 1 d PD B 2
H9D' H 0.2689 0.4317 0.2066 0.052 Uiso 0.560(4) 1 calc PR B 2
S1D' S 0.39000(12) 0.4052(2) 0.27898(16) 0.0447(5) Uiso 0.56 1 d PD B 2
N2D N 0.7953(2) 0.4504(4) 0.5014(3) 0.0493(10) Uani 1 1 d . . .
C10D C 0.5235(2) 0.0496(4) 0.6203(3) 0.0352(9) Uani 1 1 d . . .
C11D C 0.5735(3) -0.0238(5) 0.6803(3) 0.0437(10) Uani 1 1 d . . .
H11D H 0.6216 -0.0173 0.6873 0.052 Uiso 1 1 calc R . .
C12D C 0.5453(3) -0.1109(5) 0.7311(3) 0.0505(12) Uani 1 1 d . . .
H12D H 0.5728 -0.1698 0.7750 0.061 Uiso 1 1 calc R . .
C13D C 0.4774(3) -0.1018(5) 0.7114(4) 0.0585(15) Uani 1 1 d . . .
H13D H 0.4508 -0.1520 0.7398 0.070 Uiso 1 1 calc R . .
S2D S 0.44270(7) 0.01187(15) 0.62774(11) 0.0586(4) Uani 1 1 d . . .
C14D C 0.6647(2) 0.3457(4) 0.4936(3) 0.0334(8) Uani 1 1 d . . .
C15D C 0.6727(2) 0.4757(4) 0.4693(3) 0.0397(9) Uani 1 1 d . . .
H15D H 0.6334 0.5326 0.4496 0.048 Uiso 1 1 calc R . .
C16D C 0.7378(3) 0.5240(5) 0.4733(4) 0.0470(11) Uani 1 1 d . . .
H16D H 0.7415 0.6135 0.4551 0.056 Uiso 1 1 calc R . .
C17D C 0.7874(3) 0.3254(5) 0.5242(4) 0.0514(12) Uani 1 1 d . . .
H17D H 0.8276 0.2708 0.5432 0.062 Uiso 1 1 calc R . .
C18D C 0.7243(2) 0.2682(5) 0.5225(3) 0.0428(10) Uani 1 1 d . . .
H18D H 0.7222 0.1781 0.5407 0.051 Uiso 1 1 calc R . .

loop_
_atom_site_aniso_label
_atom_site_aniso_U_11
_atom_site_aniso_U_22
_atom_site_aniso_U_33
_atom_site_aniso_U_23
_atom_site_aniso_U_13
_atom_site_aniso_U_12
N1A 0.0371(18) 0.0329(17) 0.0296(16) 0.0041(13) 0.0056(14) 0.0048(13)
C1A 0.039(2) 0.031(2) 0.0239(17) 0.0041(15) 0.0018(15) -0.0003(16)
C2A 0.042(2) 0.0298(19) 0.0279(18) -0.0008(15) 0.0128(16) 0.0027(16)
C3A 0.035(2) 0.0307(19) 0.0282(18) 0.0023(15) 0.0159(15) 0.0044(15)
C4A 0.0272(17) 0.0298(18) 0.0267(17) -0.0006(14) 0.0085(14) 0.0005(14)
C5A 0.0322(18) 0.0273(18) 0.0207(16) 0.0018(13) 0.0070(14) 0.0038(14)
C6A 0.0288(18) 0.0276(18) 0.0270(17) 0.0002(14) 0.0056(14) 0.0077(14)
C7A 0.039(2) 0.033(2) 0.0307(19) 0.0016(15) 0.0129(16) 0.0060(16)
C8A 0.053(3) 0.044(3) 0.031(2) -0.0057(18) 0.0120(19) 0.003(2)
C9A 0.065(3) 0.043(3) 0.052(3) -0.006(2) 0.029(2) 0.017(2)
S1A 0.0334(5) 0.0532(7) 0.0498(6) -0.0041(5) 0.0098(5) 0.0184(5)
C10A 0.055(3) 0.028(2) 0.030(2) 0.0073(16) -0.0008(18) -0.0015(18)
C11A 0.059(2) 0.0186(16) 0.0094(13) 0.0011(12) -0.0043(14) -0.0010(15)
C12A 0.091(5) 0.041(3) 0.062(4) -0.002(2) 0.019(3) -0.013(3)
C13A 0.049(3) 0.062(3) 0.056(3) 0.020(3) -0.022(3) -0.014(3)
S2A 0.0476(7) 0.0614(8) 0.0656(8) 0.0029(7) -0.0008(6) 0.0051(6)
N2A 0.044(2) 0.040(2) 0.091(4) -0.001(2) 0.039(2) 0.0068(17)
C14A 0.039(2) 0.032(2) 0.040(2) -0.0023(17) 0.0222(18) 0.0042(16)
C15A 0.044(3) 0.033(2) 0.062(3) -0.009(2) 0.022(2) -0.0024(18)
C16A 0.037(2) 0.044(3) 0.089(4) -0.012(3) 0.028(3) -0.0033(19)
C17A 0.042(2) 0.035(2) 0.061(3) -0.002(2) 0.029(2) 0.0041(18)
C18A 0.044(2) 0.033(2) 0.043(2) -0.0034(17) 0.0246(19) 0.0016(17)
N1B 0.0233(14) 0.0330(16) 0.0269(14) 0.0029(12) 0.0094(12) 0.0013(12)
C1B 0.0245(17) 0.0292(18) 0.0258(17) 0.0012(14) 0.0073(14) 0.0001(14)
C2B 0.0236(17) 0.0262(17) 0.0302(18) 0.0018(14) 0.0109(14) 0.0033(13)
C3B 0.0245(17) 0.0328(19) 0.0246(17) 0.0019(14) 0.0090(14) 0.0005(14)
C4B 0.0280(18) 0.0285(18) 0.0264(17) -0.0002(14) 0.0090(14) 0.0041(14)
C5B 0.0248(17) 0.0272(17) 0.0319(18) 0.0051(15) 0.0136(14) 0.0015(13)
C10B 0.0280(18) 0.0311(19) 0.0256(17) 0.0018(14) 0.0073(14) -0.0025(14)
C11B 0.032(2) 0.038(2) 0.0305(18) 0.0003(16) 0.0129(16) 0.0023(16)
C12B 0.051(3) 0.037(2) 0.035(2) -0.0069(17) 0.022(2) -0.0031(18)
C13B 0.050(3) 0.036(2) 0.033(2) -0.0065(17) 0.0135(18) -0.0076(18)
S2B 0.0306(5) 0.0385(5) 0.0332(5) -0.0038(4) 0.0006(4) -0.0017(4)
N2B 0.038(2) 0.052(2) 0.046(2) -0.0023(18) -0.0060(17) -0.0007(17)
C14B 0.0269(18) 0.035(2) 0.0253(17) -0.0002(15) 0.0031(14) 0.0000(15)
C15B 0.032(2) 0.039(2) 0.041(2) -0.0045(18) 0.0004(17) 0.0032(17)
C16B 0.044(3) 0.041(2) 0.040(2) -0.0073(19) -0.0032(19) 0.0013(19)
C17B 0.037(2) 0.050(3) 0.056(3) 0.003(2) -0.005(2) 0.011(2)
C18B 0.029(2) 0.037(2) 0.044(2) -0.0001(18) 0.0023(17) 0.0061(16)
N1C 0.0226(15) 0.0387(18) 0.0285(15) 0.0003(13) 0.0016(12) 0.0036(12)
C1C 0.0292(18) 0.035(2) 0.0280(17) 0.0002(15) 0.0068(15) 0.0037(15)
C2C 0.0251(17) 0.0339(19) 0.0272(17) 0.0029(15) 0.0070(14) 0.0007(14)
C3C 0.0227(17) 0.037(2) 0.0284(18) 0.0010(15) 0.0048(14) 0.0012(14)
C4C 0.0230(17) 0.0348(19) 0.0254(17) 0.0003(14) 0.0041(13) -0.0036(14)
C5C 0.0255(18) 0.0352(19) 0.0276(17) -0.0060(15) 0.0088(14) -0.0014(14)
C6C 0.0228(17) 0.038(2) 0.039(2) -0.0095(17) 0.0081(15) -0.0078(15)
C7C 0.036(2) 0.036(2) 0.0285(18) -0.0010(15) 0.0143(16) -0.0051(16)
C8C 0.054(4) 0.064(4) 0.121(6) -0.008(4) 0.051(4) -0.020(3)
C9C 0.033(3) 0.070(4) 0.168(9) -0.033(5) 0.030(4) -0.026(3)
S1C 0.0298(6) 0.0769(9) 0.0643(8) -0.0057(7) -0.0066(5) -0.0090(6)
C10C 0.0270(18) 0.039(2) 0.0230(16) 0.0021(15) 0.0067(14) 0.0047(15)
C11C 0.042(2) 0.050(3) 0.042(2) 0.013(2) 0.018(2) 0.006(2)
C12C 0.066(3) 0.047(3) 0.039(2) 0.011(2) 0.024(2) 0.008(2)
C13C 0.068(3) 0.049(3) 0.038(2) 0.012(2) 0.002(2) 0.010(2)
S2C 0.0428(7) 0.0528(7) 0.0492(7) 0.0169(6) -0.0103(5) 0.0026(5)
N2C 0.0282(17) 0.057(2) 0.042(2) 0.0063(18) -0.0034(15) 0.0010(16)
C14C 0.0228(17) 0.036(2) 0.0283(17) 0.0051(15) 0.0013(14) -0.0025(14)
C15C 0.031(2) 0.037(2) 0.040(2) 0.0091(18) -0.0007(17) -0.0034(17)
C16C 0.046(3) 0.042(2) 0.040(2) 0.0121(19) -0.004(2) 0.0032(19)
C17C 0.0233(19) 0.059(3) 0.047(2) 0.001(2) 0.0018(17) -0.0107(18)
C18C 0.031(2) 0.043(2) 0.036(2) 0.0012(18) 0.0074(16) -0.0078(17)
N1D 0.0390(19) 0.0355(18) 0.0317(17) -0.0006(14) 0.0074(14) -0.0079(14)
C1D 0.039(2) 0.032(2) 0.0255(17) -0.0027(15) 0.0071(15) -0.0055(16)
C2D 0.035(2) 0.033(2) 0.0296(18) 0.0009(15) 0.0097(16) -0.0059(16)
C3D 0.037(2) 0.034(2) 0.0314(19) -0.0008(16) 0.0146(17) -0.0032(16)
C4D 0.043(2) 0.0295(19) 0.0262(18) -0.0008(15) 0.0108(16) -0.0014(16)
C5D 0.044(2) 0.034(2) 0.0305(19) -0.0060(16) 0.0071(17) -0.0036(17)
N2D 0.038(2) 0.053(2) 0.062(3) 0.002(2) 0.0224(19) -0.0060(17)
C10D 0.037(2) 0.035(2) 0.035(2) -0.0027(17) 0.0139(17) -0.0113(16)
C11D 0.049(3) 0.050(3) 0.034(2) 0.0085(19) 0.0150(19) -0.002(2)
C12D 0.070(3) 0.047(3) 0.037(2) 0.004(2) 0.019(2) -0.005(2)
C13D 0.089(4) 0.043(3) 0.056(3) 0.001(2) 0.040(3) -0.021(3)
S2D 0.0431(7) 0.0603(8) 0.0740(9) 0.0144(7) 0.0204(7) -0.0174(6)
C14D 0.038(2) 0.036(2) 0.0295(19) -0.0033(16) 0.0158(16) -0.0055(16)
C15D 0.042(2) 0.034(2) 0.050(2) -0.0002(18) 0.024(2) 0.0026(17)
C16D 0.053(3) 0.040(2) 0.060(3) 0.003(2) 0.034(2) 0.000(2)
C17D 0.035(2) 0.057(3) 0.064(3) 0.015(2) 0.017(2) 0.001(2)
C18D 0.041(2) 0.041(2) 0.048(2) 0.012(2) 0.016(2) -0.0009(18)

loop_
_atom_type_symbol
_atom_type_description
_atom_type_scat_dispersion_real
_atom_type_scat_dispersion_imag
_atom_type_scat_source
C C 0.0033 0.0016 'International Tables Vol C Tables 4.2.6.8 and 6.1.1.4'
H H 0.0000 0.0000 'International Tables Vol C Tables 4.2.6.8 and 6.1.1.4'
N N 0.0061 0.0033 'International Tables Vol C Tables 4.2.6.8 and 6.1.1.4'
S S 0.1246 0.1234 'International Tables Vol C Tables 4.2.6.8 and 6.1.1.4'

loop_
_geom_angle_atom_site_label_1
_geom_angle_atom_site_label_2
_geom_angle_atom_site_label_3
_geom_angle
_geom_angle_site_symmetry_1
_geom_angle_site_symmetry_3
_geom_angle_publ_flag
C5A N1A C1A 118.0(3) . . ?
N1A C1A C2A 122.7(4) . . ?
N1A C1A C10A 116.9(4) . . ?
C2A C1A C10A 120.4(4) . . ?
C1A C2A C3A 119.4(4) . . ?
C1A C2A H2A 120.3 . . ?
C3A C2A H2A 120.3 . . ?
C4A C3A C2A 117.6(4) . . ?
C4A C3A C14A 121.1(4) . . ?
C2A C3A C14A 121.3(4) . . ?
C3A C4A C5A 119.3(3) . . ?
C3A C4A H4A 120.4 . . ?
C5A C4A H4A 120.4 . . ?
N1A C5A C4A 122.9(3) . . ?
N1A C5A C6A 116.0(3) . . ?
C4A C5A C6A 121.1(3) . . ?
C7A C6A C5A 130.4(4) . . ?
C7A C6A S1A 111.2(3) . . ?
C5A C6A S1A 118.4(3) . . ?
C6A C7A C8A 111.6(4) . . ?
C6A C7A H7A 124.2 . . ?
C8A C7A H7A 124.2 . . ?
C9A C8A C7A 113.6(4) . . ?
C9A C8A H8A 123.2 . . ?
C7A C8A H8A 123.2 . . ?
C8A C9A S1A 111.9(3) . . ?
C8A C9A H9A 124.0 . . ?
S1A C9A H9A 124.0 . . ?
C9A S1A C6A 91.7(2) . . ?
C1A C10A C11A 129.1(4) . . ?
C1A C10A S2A 119.6(4) . . ?
C11A C10A S2A 111.2(3) . . ?
C12A C11A C10A 108.2(5) . . ?
C12A C11A H11A 125.9 . . ?
C10A C11A H11A 125.9 . . ?
C13A C12A C11A 117.0(5) . . ?
C13A C12A H12A 121.5 . . ?
C11A C12A H12A 121.5 . . ?
C12A C13A S2A 110.6(4) . . ?
C12A C13A H13A 124.7 . . ?
S2A C13A H13A 124.7 . . ?
C10A S2A C13A 92.8(3) . . ?
C16A N2A C17A 116.5(4) . . ?
C18A C14A C15A 117.2(4) . . ?
C18A C14A C3A 121.4(4) . . ?
C15A C14A C3A 121.4(4) . . ?
C16A C15A C14A 119.3(4) . . ?
C16A C15A H15A 120.3 . . ?
C14A C15A H15A 120.3 . . ?
N2A C16A C15A 123.7(5) . . ?
N2A C16A H16A 118.1 . . ?
C15A C16A H16A 118.1 . . ?
N2A C17A C18A 123.4(4) . . ?
N2A C17A H17A 118.3 . . ?
C18A C17A H17A 118.3 . . ?
C17A C18A C14A 119.9(4) . . ?
C17A C18A H18A 120.1 . . ?
C14A C18A H18A 120.1 . . ?
C5B N1B C1B 117.8(3) . . ?
N1B C1B C2B 123.5(3) . . ?
N1B C1B C10B 115.4(3) . . ?
C2B C1B C10B 121.1(3) . . ?
C1B C2B C3B 118.3(3) . . ?
C1B C2B H2B 120.8 . . ?
C3B C2B H2B 120.8 . . ?
C2B C3B C4B 118.2(3) . . ?
C2B C3B C14B 121.5(3) . . ?
C4B C3B C14B 120.2(3) . . ?
C5B C4B C3B 119.0(3) . . ?
C5B C4B H4B 120.5 . . ?
C3B C4B H4B 120.5 . . ?
N1B C5B C4B 123.2(3) . . ?
N1B C5B C6B 119.9(3) . . ?
C4B C5B C6B 116.8(4) . . ?
N1B C5B C6B' 108.6(4) . . ?
C4B C5B C6B' 128.2(4) . . ?
C6B C5B C6B' 11.5(4) . . ?
C7B C6B C5B 141.2(6) . . ?
C7B C6B S1B 105.4(4) . . ?
C5B C6B S1B 113.4(4) . . ?
C8B C7B C6B 123.4(7) . . ?
C8B C7B H7B 118.3 . . ?
C6B C7B H7B 118.3 . . ?
C7B C8B C9B 107.0(7) . . ?
C7B C8B H8B 126.5 . . ?
C9B C8B H8B 126.5 . . ?
C8B C9B S1B 114.0(5) . . ?
C8B C9B H9B 123.0 . . ?
S1B C9B H9B 123.0 . . ?
C9B S1B C6B 90.2(3) . . ?
C7B' C6B' C5B 138.4(7) . . ?
C7B' C6B' S1B' 104.2(4) . . ?
C5B C6B' S1B' 117.4(5) . . ?
C8B' C7B' C6B' 125.9(8) . . ?
C8B' C7B' H7B' 117.0 . . ?
C6B' C7B' H7B' 117.0 . . ?
C7B' C8B' C9B' 105.4(7) . . ?
C7B' C8B' H8B' 127.3 . . ?
C9B' C8B' H8B' 127.3 . . ?
C8B' C9B' S1B' 115.0(5) . . ?
C8B' C9B' H9B' 122.5 . . ?
S1B' C9B' H9B' 122.5 . . ?
C9B' S1B' C6B' 89.4(3) . . ?
C11B C10B C1B 129.2(4) . . ?
C11B C10B S2B 110.8(3) . . ?
C1B C10B S2B 119.9(3) . . ?
C10B C11B C12B 111.8(4) . . ?
C10B C11B H11B 124.1 . . ?
C12B C11B H11B 124.1 . . ?
C13B C12B C11B 114.0(4) . . ?
C13B C12B H12B 123.0 . . ?
C11B C12B H12B 123.0 . . ?
C12B C13B S2B 111.7(3) . . ?
C12B C13B H13B 124.2 . . ?
S2B C13B H13B 124.2 . . ?
C13B S2B C10B 91.7(2) . . ?
C17B N2B C16B 116.0(4) . . ?
C15B C14B C18B 117.2(4) . . ?
C15B C14B C3B 121.7(4) . . ?
C18B C14B C3B 121.1(4) . . ?
C16B C15B C14B 119.7(4) . . ?
C16B C15B H15B 120.2 . . ?
C14B C15B H15B 120.2 . . ?
N2B C16B C15B 124.1(4) . . ?
N2B C16B H16B 118.0 . . ?
C15B C16B H16B 118.0 . . ?
N2B C17B C18B 124.7(4) . . ?
N2B C17B H17B 117.6 . . ?
C18B C17B H17B 117.6 . . ?
C14B C18B C17B 118.3(4) . . ?
C14B C18B H18B 120.8 . . ?
C17B C18B H18B 120.8 . . ?
C1C N1C C5C 117.5(3) . . ?
N1C C1C C2C 123.3(4) . . ?
N1C C1C C10C 116.1(3) . . ?
C2C C1C C10C 120.6(4) . . ?
C3C C2C C1C 118.4(3) . . ?
C3C C2C H2C 120.8 . . ?
C1C C2C H2C 120.8 . . ?
C4C C3C C2C 118.3(3) . . ?
C4C C3C C14C 120.6(3) . . ?
C2C C3C C14C 121.1(3) . . ?
C5C C4C C3C 118.8(3) . . ?
C5C C4C H4C 120.6 . . ?
C3C C4C H4C 120.6 . . ?
N1C C5C C4C 123.7(3) . . ?
N1C C5C C6C 115.2(3) . . ?
C4C C5C C6C 121.0(4) . . ?
C7C C6C C5C 132.0(4) . . ?
C7C C6C S1C 108.5(3) . . ?
C5C C6C S1C 119.5(3) . . ?
C8C C7C C6C 113.1(5) . . ?
C8C C7C H7C 123.4 . . ?
C6C C7C H7C 123.4 . . ?
C9C C8C C7C 114.2(6) . . ?
C9C C8C H8C 122.9 . . ?
C7C C8C H8C 122.9 . . ?
C8C C9C S1C 111.6(4) . . ?
C8C C9C H9C 124.2 . . ?
S1C C9C H9C 124.2 . . ?
C6C S1C C9C 92.5(3) . . ?
C11C C10C C1C 129.8(4) . . ?
C11C C10C S2C 110.5(3) . . ?
C1C C10C S2C 119.7(3) . . ?
C10C C11C C12C 112.5(4) . . ?
C10C C11C H11C 123.7 . . ?
C12C C11C H11C 123.7 . . ?
C13C C12C C11C 113.1(5) . . ?
C13C C12C H12C 123.4 . . ?
C11C C12C H12C 123.4 . . ?
C12C C13C S2C 112.5(4) . . ?
C12C C13C H13C 123.8 . . ?
S2C C13C H13C 123.8 . . ?
C10C S2C C13C 91.3(2) . . ?
C16C N2C C17C 115.5(4) . . ?
C15C C14C C18C 117.1(4) . . ?
C15C C14C C3C 121.5(4) . . ?
C18C C14C C3C 121.3(4) . . ?
C14C C15C C16C 119.0(4) . . ?
C14C C15C H15C 120.5 . . ?
C16C C15C H15C 120.5 . . ?
N2C C16C C15C 124.9(4) . . ?
N2C C16C H16C 117.6 . . ?
C15C C16C H16C 117.6 . . ?
N2C C17C C18C 124.5(4) . . ?
N2C C17C H17C 117.7 . . ?
C18C C17C H17C 117.7 . . ?
C17C C18C C14C 119.0(4) . . ?
C17C C18C H18C 120.5 . . ?
C14C C18C H18C 120.5 . . ?
C1D N1D C5D 118.1(4) . . ?
N1D C1D C2D 123.6(4) . . ?
N1D C1D C10D 115.9(4) . . ?
C2D C1D C10D 120.5(4) . . ?
C1D C2D C3D 118.3(4) . . ?
C1D C2D H2D 120.9 . . ?
C3D C2D H2D 120.9 . . ?
C4D C3D C2D 118.2(4) . . ?
C4D C3D C14D 122.2(4) . . ?
C2D C3D C14D 119.6(4) . . ?
C5D C4D C3D 119.5(4) . . ?
C5D C4D H4D 120.2 . . ?
C3D C4D H4D 120.2 . . ?
N1D C5D C4D 122.2(3) . . ?
N1D C5D C6D 117.4(4) . . ?
C4D C5D C6D 120.2(4) . . ?
N1D C5D C6D' 111.9(4) . . ?
C4D C5D C6D' 125.9(4) . . ?
C6D C5D C6D' 6.2(5) . . ?
C7D C6D C5D 140.0(7) . . ?
C7D C6D S1D 105.2(4) . . ?
C5D C6D S1D 114.8(5) . . ?
C8D C7D C6D 124.3(8) . . ?
C8D C7D H7D 117.9 . . ?
C6D C7D H7D 117.9 . . ?
C7D C8D C9D 106.4(7) . . ?
C7D C8D H8D 126.8 . . ?
C9D C8D H8D 126.8 . . ?
C8D C9D S1D 114.1(5) . . ?
C8D C9D H9D 122.9 . . ?
S1D C9D H9D 122.9 . . ?
C6D S1D C9D 89.9(3) . . ?
C7D' C6D' C5D 133.2(6) . . ?
C7D' C6D' S1D' 104.4(4) . . ?
C5D C6D' S1D' 122.4(5) . . ?
C8D' C7D' C6D' 125.4(8) . . ?
C8D' C7D' H7D' 117.3 . . ?
C6D' C7D' H7D' 117.3 . . ?
C7D' C8D' C9D' 105.6(7) . . ?
C7D' C8D' H8D' 127.2 . . ?
C9D' C8D' H8D' 127.2 . . ?
C8D' C9D' S1D' 114.9(5) . . ?
C8D' C9D' H9D' 122.5 . . ?
S1D' C9D' H9D' 122.5 . . ?
C9D' S1D' C6D' 89.6(3) . . ?
C17D N2D C16D 116.3(4) . . ?
C11D C10D C1D 130.4(4) . . ?
C11D C10D S2D 110.4(3) . . ?
C1D C10D S2D 119.2(3) . . ?
C10D C11D C12D 112.4(5) . . ?
C10D C11D H11D 123.8 . . ?
C12D C11D H11D 123.8 . . ?
C13D C12D C11D 113.5(5) . . ?
C13D C12D H12D 123.2 . . ?
C11D C12D H12D 123.2 . . ?
C12D C13D S2D 111.9(4) . . ?
C12D C13D H13D 124.0 . . ?
S2D C13D H13D 124.0 . . ?
C13D S2D C10D 91.7(3) . . ?
C15D C14D C18D 116.8(4) . . ?
C15D C14D C3D 122.7(4) . . ?
C18D C14D C3D 120.5(4) . . ?
C14D C15D C16D 120.5(4) . . ?
C14D C15D H15D 119.7 . . ?
C16D C15D H15D 119.7 . . ?
N2D C16D C15D 123.0(4) . . ?
N2D C16D H16D 118.5 . . ?
C15D C16D H16D 118.5 . . ?
N2D C17D C18D 124.8(5) . . ?
N2D C17D H17D 117.6 . . ?
C18D C17D H17D 117.6 . . ?
C14D C18D C17D 118.5(4) . . ?
C14D C18D H18D 120.7 . . ?
C17D C18D H18D 120.7 . . ?

loop_
_geom_bond_atom_site_label_1
_geom_bond_atom_site_label_2
_geom_bond_distance
_geom_bond_site_symmetry_2
_geom_bond_publ_flag
N1A C5A 1.342(5) . ?
N1A C1A 1.344(5) . ?
C1A C2A 1.397(6) . ?
C1A C10A 1.454(6) . ?
C2A C3A 1.402(6) . ?
C2A H2A 0.9500 . ?
C3A C4A 1.394(5) . ?
C3A C14A 1.477(5) . ?
C4A C5A 1.402(5) . ?
C4A H4A 0.9500 . ?
C5A C6A 1.455(5) . ?
C6A C7A 1.377(6) . ?
C6A S1A 1.716(4) . ?
C7A C8A 1.414(6) . ?
C7A H7A 0.9500 . ?
C8A C9A 1.341(7) . ?
C8A H8A 0.9500 . ?
C9A S1A 1.707(5) . ?
C9A H9A 0.9500 . ?
C10A C11A 1.464(6) . ?
C10A S2A 1.683(5) . ?
C11A C12A 1.373(8) . ?
C11A H11A 0.9500 . ?
C12A C13A 1.350(10) . ?
C12A H12A 0.9500 . ?
C13A S2A 1.703(6) . ?
C13A H13A 0.9500 . ?
N2A C16A 1.342(6) . ?
N2A C17A 1.356(6) . ?
C14A C18A 1.392(6) . ?
C14A C15A 1.398(6) . ?
C15A C16A 1.390(6) . ?
C15A H15A 0.9500 . ?
C16A H16A 0.9500 . ?
C17A C18A 1.382(6) . ?
C17A H17A 0.9500 . ?
C18A H18A 0.9500 . ?
N1B C5B 1.338(5) . ?
N1B C1B 1.341(5) . ?
C1B C2B 1.390(5) . ?
C1B C10B 1.468(5) . ?
C2B C3B 1.393(5) . ?
C2B H2B 0.9500 . ?
C3B C4B 1.405(5) . ?
C3B C14B 1.491(5) . ?
C4B C5B 1.377(5) . ?
C4B H4B 0.9500 . ?
C5B C6B 1.468(5) . ?
C5B C6B' 1.486(5) . ?
C6B C7B 1.347(9) . ?
C6B S1B 1.725(5) . ?
C7B C8B 1.303(10) . ?
C7B H7B 0.9500 . ?
C8B C9B 1.347(8) . ?
C8B H8B 0.9500 . ?
C9B S1B 1.725(5) . ?
C9B H9B 0.9500 . ?
C6B' C7B' 1.341(9) . ?
C6B' S1B' 1.739(5) . ?
C7B' C8B' 1.292(10) . ?
C7B' H7B' 0.9500 . ?
C8B' C9B' 1.343(9) . ?
C8B' H8B' 0.9500 . ?
C9B' S1B' 1.736(5) . ?
C9B' H9B' 0.9500 . ?
C10B C11B 1.375(5) . ?
C10B S2B 1.723(4) . ?
C11B C12B 1.422(6) . ?
C11B H11B 0.9500 . ?
C12B C13B 1.327(7) . ?
C12B H12B 0.9500 . ?
C13B S2B 1.722(5) . ?
C13B H13B 0.9500 . ?
N2B C17B 1.323(7) . ?
N2B C16B 1.329(6) . ?
C14B C15B 1.383(6) . ?
C14B C18B 1.388(5) . ?
C15B C16B 1.378(6) . ?
C15B H15B 0.9500 . ?
C16B H16B 0.9500 . ?
C17B C18B 1.394(6) . ?
C17B H17B 0.9500 . ?
C18B H18B 0.9500 . ?
N1C C1C 1.332(5) . ?
N1C C5C 1.337(5) . ?
C1C C2C 1.404(5) . ?
C1C C10C 1.461(5) . ?
C2C C3C 1.394(5) . ?
C2C H2C 0.9500 . ?
C3C C4C 1.392(5) . ?
C3C C14C 1.480(5) . ?
C4C C5C 1.386(5) . ?
C4C H4C 0.9500 . ?
C5C C6C 1.465(5) . ?
C6C C7C 1.416(6) . ?
C6C S1C 1.700(4) . ?
C7C C8C 1.355(7) . ?
C7C H7C 0.9500 . ?
C8C C9C 1.326(12) . ?
C8C H8C 0.9500 . ?
C9C S1C 1.702(8) . ?
C9C H9C 0.9500 . ?
C10C C11C 1.366(6) . ?
C10C S2C 1.715(4) . ?
C11C C12C 1.426(6) . ?
C11C H11C 0.9500 . ?
C12C C13C 1.303(8) . ?
C12C H12C 0.9500 . ?
C13C S2C 1.726(6) . ?
C13C H13C 0.9500 . ?
N2C C16C 1.330(6) . ?
N2C C17C 1.334(6) . ?
C14C C15C 1.382(6) . ?
C14C C18C 1.398(5) . ?
C15C C16C 1.383(6) . ?
C15C H15C 0.9500 . ?
C16C H16C 0.9500 . ?
C17C C18C 1.378(6) . ?
C17C H17C 0.9500 . ?
C18C H18C 0.9500 . ?
N1D C1D 1.325(5) . ?
N1D C5D 1.359(5) . ?
C1D C2D 1.392(6) . ?
C1D C10D 1.457(6) . ?
C2D C3D 1.402(6) . ?
C2D H2D 0.9500 . ?
C3D C4D 1.393(6) . ?
C3D C14D 1.484(6) . ?
C4D C5D 1.382(6) . ?
C4D H4D 0.9500 . ?
C5D C6D 1.467(5) . ?
C5D C6D' 1.485(5) . ?
C6D C7D 1.343(9) . ?
C6D S1D 1.724(5) . ?
C7D C8D 1.300(10) . ?
C7D H7D 0.9500 . ?
C8D C9D 1.348(9) . ?
C8D H8D 0.9500 . ?
C9D S1D 1.733(5) . ?
C9D H9D 0.9500 . ?
C6D' C7D' 1.336(9) . ?
C6D' S1D' 1.741(5) . ?
C7D' C8D' 1.301(10) . ?
C7D' H7D' 0.9500 . ?
C8D' C9D' 1.342(9) . ?
C8D' H8D' 0.9500 . ?
C9D' S1D' 1.731(5) . ?
C9D' H9D' 0.9500 . ?
N2D C17D 1.325(7) . ?
N2D C16D 1.332(7) . ?
C10D C11D 1.369(7) . ?
C10D S2D 1.724(4) . ?
C11D C12D 1.425(7) . ?
C11D H11D 0.9500 . ?
C12D C13D 1.318(9) . ?
C12D H12D 0.9500 . ?
C13D S2D 1.724(6) . ?
C13D H13D 0.9500 . ?
C14D C15D 1.379(6) . ?
C14D C18D 1.388(6) . ?
C15D C16D 1.391(7) . ?
C15D H15D 0.9500 . ?
C16D H16D 0.9500 . ?
C17D C18D 1.394(6) . ?
C17D H17D 0.9500 . ?
C18D H18D 0.9500 . ?

loop_
_geom_torsion_atom_site_label_1
_geom_torsion_atom_site_label_2
_geom_torsion_atom_site_label_3
_geom_torsion_atom_site_label_4
_geom_torsion
_geom_torsion_site_symmetry_1
_geom_torsion_site_symmetry_2
_geom_torsion_site_symmetry_3
_geom_torsion_site_symmetry_4
_geom_torsion_publ_flag
C5A N1A C1A C2A -0.4(6) . . . . ?
C5A N1A C1A C10A 179.5(3) . . . . ?
N1A C1A C2A C3A 0.4(6) . . . . ?
C10A C1A C2A C3A -179.5(4) . . . . ?
C1A C2A C3A C4A -0.5(6) . . . . ?
C1A C2A C3A C14A 178.9(4) . . . . ?
C2A C3A C4A C5A 0.6(5) . . . . ?
C14A C3A C4A C5A -178.8(3) . . . . ?
C1A N1A C5A C4A 0.5(6) . . . . ?
C1A N1A C5A C6A -177.1(4) . . . . ?
C3A C4A C5A N1A -0.7(6) . . . . ?
C3A C4A C5A C6A 176.9(3) . . . . ?
N1A C5A C6A C7A -177.5(4) . . . . ?
C4A C5A C6A C7A 4.7(6) . . . . ?
N1A C5A C6A S1A 4.5(5) . . . . ?
C4A C5A C6A S1A -173.3(3) . . . . ?
C5A C6A C7A C8A -178.4(4) . . . . ?
S1A C6A C7A C8A -0.3(5) . . . . ?
C6A C7A C8A C9A 1.2(6) . . . . ?
C7A C8A C9A S1A -1.6(6) . . . . ?
C8A C9A S1A C6A 1.2(4) . . . . ?
C7A C6A S1A C9A -0.5(3) . . . . ?
C5A C6A S1A C9A 177.9(3) . . . . ?
N1A C1A C10A C11A 170.5(4) . . . . ?
C2A C1A C10A C11A -9.6(6) . . . . ?
N1A C1A C10A S2A -10.9(5) . . . . ?
C2A C1A C10A S2A 169.0(3) . . . . ?
C1A C10A C11A C12A -176.9(4) . . . . ?
S2A C10A C11A C12A 4.4(5) . . . . ?
C10A C11A C12A C13A -5.5(6) . . . . ?
C11A C12A C13A S2A 4.2(6) . . . . ?
C1A C10A S2A C13A 179.2(4) . . . . ?
C11A C10A S2A C13A -1.9(3) . . . . ?
C12A C13A S2A C10A -1.1(4) . . . . ?
C4A C3A C14A C18A 152.2(4) . . . . ?
C2A C3A C14A C18A -27.2(6) . . . . ?
C4A C3A C14A C15A -26.0(6) . . . . ?
C2A C3A C14A C15A 154.6(4) . . . . ?
C18A C14A C15A C16A -0.6(7) . . . . ?
C3A C14A C15A C16A 177.6(5) . . . . ?
C17A N2A C16A C15A -0.6(8) . . . . ?
C14A C15A C16A N2A 1.4(9) . . . . ?
C16A N2A C17A C18A -1.1(8) . . . . ?
N2A C17A C18A C14A 1.8(7) . . . . ?
C15A C14A C18A C17A -0.9(6) . . . . ?
C3A C14A C18A C17A -179.1(4) . . . . ?
C5B N1B C1B C2B 0.7(5) . . . . ?
C5B N1B C1B C10B -179.0(3) . . . . ?
N1B C1B C2B C3B -0.3(6) . . . . ?
C10B C1B C2B C3B 179.4(3) . . . . ?
C1B C2B C3B C4B -0.7(5) . . . . ?
C1B C2B C3B C14B 177.9(3) . . . . ?
C2B C3B C4B C5B 1.3(5) . . . . ?
C14B C3B C4B C5B -177.3(3) . . . . ?
C1B N1B C5B C4B 0.0(5) . . . . ?
C1B N1B C5B C6B 175.3(3) . . . . ?
C1B N1B C5B C6B' 177.6(3) . . . . ?
C3B C4B C5B N1B -1.0(5) . . . . ?
C3B C4B C5B C6B -176.5(3) . . . . ?
C3B C4B C5B C6B' -178.1(3) . . . . ?
N1B C5B C6B C7B -159.1(4) . . . . ?
C4B C5B C6B C7B 16.5(4) . . . . ?
C6B' C5B C6B C7B -169.8(11) . . . . ?
N1B C5B C6B S1B 20.6(3) . . . . ?
C4B C5B C6B S1B -163.8(3) . . . . ?
C6B' C5B C6B S1B 9.9(10) . . . . ?
C5B C6B C7B C8B 179.5(4) . . . . ?
S1B C6B C7B C8B -0.3(5) . . . . ?
C6B C7B C8B C9B 0.6(6) . . . . ?
C7B C8B C9B S1B -0.6(6) . . . . ?
C8B C9B S1B C6B 0.4(5) . . . . ?
C7B C6B S1B C9B -0.1(3) . . . . ?
C5B C6B S1B C9B -179.9(2) . . . . ?
N1B C5B C6B' C7B' 18.5(4) . . . . ?
C4B C5B C6B' C7B' -164.1(5) . . . . ?
C6B C5B C6B' C7B' -171.3(10) . . . . ?
N1B C5B C6B' S1B' -161.3(3) . . . . ?
C4B C5B C6B' S1B' 16.1(4) . . . . ?
C6B C5B C6B' S1B' 8.9(10) . . . . ?
C5B C6B' C7B' C8B' 179.5(4) . . . . ?
S1B' C6B' C7B' C8B' -0.7(5) . . . . ?
C6B' C7B' C8B' C9B' 1.3(7) . . . . ?
C7B' C8B' C9B' S1B' -1.3(7) . . . . ?
C8B' C9B' S1B' C6B' 0.9(6) . . . . ?
C7B' C6B' S1B' C9B' -0.2(3) . . . . ?
C5B C6B' S1B' C9B' 179.7(2) . . . . ?
N1B C1B C10B C11B 169.8(4) . . . . ?
C2B C1B C10B C11B -9.9(6) . . . . ?
N1B C1B C10B S2B -9.5(5) . . . . ?
C2B C1B C10B S2B 170.8(3) . . . . ?
C1B C10B C11B C12B -179.6(4) . . . . ?
S2B C10B C11B C12B -0.3(4) . . . . ?
C10B C11B C12B C13B 0.1(5) . . . . ?
C11B C12B C13B S2B 0.1(5) . . . . ?
C12B C13B S2B C10B -0.2(4) . . . . ?
C11B C10B S2B C13B 0.3(3) . . . . ?
C1B C10B S2B C13B 179.7(3) . . . . ?
C2B C3B C14B C15B -149.9(4) . . . . ?
C4B C3B C14B C15B 28.7(6) . . . . ?
C2B C3B C14B C18B 31.5(6) . . . . ?
C4B C3B C14B C18B -150.0(4) . . . . ?
C18B C14B C15B C16B -0.2(7) . . . . ?
C3B C14B C15B C16B -178.9(4) . . . . ?
C17B N2B C16B C15B 0.5(8) . . . . ?
C14B C15B C16B N2B 0.7(8) . . . . ?
C16B N2B C17B C18B -2.3(8) . . . . ?
C15B C14B C18B C17B -1.4(7) . . . . ?
C3B C14B C18B C17B 177.3(4) . . . . ?
N2B C17B C18B C14B 2.8(8) . . . . ?
C5C N1C C1C C2C -1.4(6) . . . . ?
C5C N1C C1C C10C 178.3(3) . . . . ?
N1C C1C C2C C3C 0.1(6) . . . . ?
C10C C1C C2C C3C -179.5(4) . . . . ?
C1C C2C C3C C4C 1.2(6) . . . . ?
C1C C2C C3C C14C -178.8(4) . . . . ?
C2C C3C C4C C5C -1.3(6) . . . . ?
C14C C3C C4C C5C 178.7(4) . . . . ?
C1C N1C C5C C4C 1.3(6) . . . . ?
C1C N1C C5C C6C -175.3(3) . . . . ?
C3C C4C C5C N1C 0.0(6) . . . . ?
C3C C4C C5C C6C 176.5(4) . . . . ?
N1C C5C C6C C7C 158.7(4) . . . . ?
C4C C5C C6C C7C -18.0(7) . . . . ?
N1C C5C C6C S1C -19.8(5) . . . . ?
C4C C5C C6C S1C 163.5(3) . . . . ?
C5C C6C C7C C8C -177.5(5) . . . . ?
S1C C6C C7C C8C 1.2(5) . . . . ?
C6C C7C C8C C9C -1.1(8) . . . . ?
C7C C8C C9C S1C 0.6(8) . . . . ?
C7C C6C S1C C9C -0.7(4) . . . . ?
C5C C6C S1C C9C 178.2(4) . . . . ?
C8C C9C S1C C6C 0.1(6) . . . . ?
N1C C1C C10C C11C -173.9(4) . . . . ?
C2C C1C C10C C11C 5.8(7) . . . . ?
N1C C1C C10C S2C 3.4(5) . . . . ?
C2C C1C C10C S2C -176.9(3) . . . . ?
C1C C10C C11C C12C 177.5(4) . . . . ?
S2C C10C C11C C12C 0.0(5) . . . . ?
C10C C11C C12C C13C 1.1(7) . . . . ?
C11C C12C C13C S2C -1.6(6) . . . . ?
C11C C10C S2C C13C -0.7(4) . . . . ?
C1C C10C S2C C13C -178.5(4) . . . . ?
C12C C13C S2C C10C 1.4(4) . . . . ?
C4C C3C C14C C15C -33.3(6) . . . . ?
C2C C3C C14C C15C 146.7(4) . . . . ?
C4C C3C C14C C18C 145.4(4) . . . . ?
C2C C3C C14C C18C -34.5(6) . . . . ?
C18C C14C C15C C16C -0.6(7) . . . . ?
C3C C14C C15C C16C 178.2(4) . . . . ?
C17C N2C C16C C15C 1.0(8) . . . . ?
C14C C15C C16C N2C -0.5(8) . . . . ?
C16C N2C C17C C18C -0.4(7) . . . . ?
N2C C17C C18C C14C -0.6(7) . . . . ?
C15C C14C C18C C17C 1.1(6) . . . . ?
C3C C14C C18C C17C -177.7(4) . . . . ?
C5D N1D C1D C2D 0.4(6) . . . . ?
C5D N1D C1D C10D 179.6(3) . . . . ?
N1D C1D C2D C3D -0.7(6) . . . . ?
C10D C1D C2D C3D -179.8(4) . . . . ?
C1D C2D C3D C4D 0.7(6) . . . . ?
C1D C2D C3D C14D 178.9(4) . . . . ?
C2D C3D C4D C5D -0.5(6) . . . . ?
C14D C3D C4D C5D -178.6(4) . . . . ?
C1D N1D C5D C4D -0.1(6) . . . . ?
C1D N1D C5D C6D 176.9(3) . . . . ?
C1D N1D C5D C6D' 179.9(3) . . . . ?
C3D C4D C5D N1D 0.2(6) . . . . ?
C3D C4D C5D C6D -176.8(3) . . . . ?
C3D C4D C5D C6D' -179.8(3) . . . . ?
N1D C5D C6D C7D -163.8(4) . . . . ?
C4D C5D C6D C7D 13.3(4) . . . . ?
C6D' C5D C6D C7D 170(2) . . . . ?
N1D C5D C6D S1D 15.5(4) . . . . ?
C4D C5D C6D S1D -167.3(3) . . . . ?
C6D' C5D C6D S1D -11(2) . . . . ?
C5D C6D C7D C8D 179.7(4) . . . . ?
S1D C6D C7D C8D 0.3(5) . . . . ?
C6D C7D C8D C9D 1.3(7) . . . . ?
C7D C8D C9D S1D -2.4(7) . . . . ?
C7D C6D S1D C9D -1.4(4) . . . . ?
C5D C6D S1D C9D 179.1(2) . . . . ?
C8D C9D S1D C6D 2.3(6) . . . . ?
N1D C5D C6D' C7D' 10.0(4) . . . . ?
C4D C5D C6D' C7D' -170.0(4) . . . . ?
C6D C5D C6D' C7D' 165(2) . . . . ?
N1D C5D C6D' S1D' -169.4(3) . . . . ?
C4D C5D C6D' S1D' 10.6(4) . . . . ?
C6D C5D C6D' S1D' -14(2) . . . . ?
C5D C6D' C7D' C8D' 178.5(4) . . . . ?
S1D' C6D' C7D' C8D' -2.1(4) . . . . ?
C6D' C7D' C8D' C9D' 2.3(6) . . . . ?
C7D' C8D' C9D' S1D' -1.3(6) . . . . ?
C8D' C9D' S1D' C6D' 0.3(5) . . . . ?
C7D' C6D' S1D' C9D' 0.8(3) . . . . ?
C5D C6D' S1D' C9D' -179.7(2) . . . . ?
N1D C1D C10D C11D 170.0(5) . . . . ?
C2D C1D C10D C11D -10.8(7) . . . . ?
N1D C1D C10D S2D -9.5(5) . . . . ?
C2D C1D C10D S2D 169.7(3) . . . . ?
C1D C10D C11D C12D -178.9(4) . . . . ?
S2D C10D C11D C12D 0.6(5) . . . . ?
C10D C11D C12D C13D -1.1(7) . . . . ?
C11D C12D C13D S2D 1.1(6) . . . . ?
C12D C13D S2D C10D -0.6(5) . . . . ?
C11D C10D S2D C13D 0.0(4) . . . . ?
C1D C10D S2D C13D 179.6(4) . . . . ?
C4D C3D C14D C15D 32.2(6) . . . . ?
C2D C3D C14D C15D -145.8(4) . . . . ?
C4D C3D C14D C18D -150.1(4) . . . . ?
C2D C3D C14D C18D 31.9(6) . . . . ?
C18D C14D C15D C16D 0.6(7) . . . . ?
C3D C14D C15D C16D 178.4(4) . . . . ?
C17D N2D C16D C15D 1.3(8) . . . . ?
C14D C15D C16D N2D -1.0(8) . . . . ?
C16D N2D C17D C18D -1.3(8) . . . . ?
C15D C14D C18D C17D -0.6(7) . . . . ?
C3D C14D C18D C17D -178.4(4) . . . . ?
N2D C17D C18D C14D 1.0(8) . . . . ?
